data_4080509
loop_
_publ_author_name
'Bass, Heather M.'
'Cramer, S. Alan'
'McCullough, Alexander S.'
'Bernstein, Karl J.'
'Murdock, Christopher R.'
'Jenkins, David M.'

_publ_section_title
;
 Employing Dianionic Macrocyclic Tetracarbenes To Synthesize Neutral
 Divalent Metal Complexes
;
_journal_issue 7
_journal_name_full Organometallics
_journal_page_first 2160
_journal_paper_doi 10.1021/om400043z
_journal_volume 32
_journal_year 2013
_chemical_formula_sum 'C20 H28 B2 N8 Pd'
_chemical_formula_weight 508.52
_chemical_name_systematic
;
 ?
;
_space_group_IT_number 15
_symmetry_cell_setting monoclinic
_symmetry_space_group_name_Hall '-C 2yc'
_symmetry_space_group_name_H-M 'C 1 2/c 1'
_atom_sites_solution_hydrogens geom
_atom_sites_solution_primary direct
_atom_sites_solution_secondary difmap
_audit_creation_method SHELXL-97
_cell_angle_alpha 90.00
_cell_angle_beta 122.2570(10)
_cell_angle_gamma 90.00
_cell_formula_units_Z 4
_cell_length_a 16.957(2)
_cell_length_b 12.5805(15)
_cell_length_c 12.1662(14)
_cell_measurement_temperature 100(2)
_cell_volume 2194.8(4)
_computing_structure_refinement 'SHELXL-97 (Sheldrick, 1997)'
_diffrn_ambient_temperature 100(2)
_diffrn_measured_fraction_theta_full 1.000
_diffrn_measured_fraction_theta_max 0.945
_diffrn_measurement_device_type 'Bruker Apex II CCD'
_diffrn_measurement_method '\w scan'
_diffrn_radiation_monochromator graphite
_diffrn_radiation_source 'fine-focus sealed tube'
_diffrn_radiation_type MoK\a
_diffrn_radiation_wavelength 0.71073
_diffrn_reflns_av_R_equivalents 0.0273
_diffrn_reflns_av_sigmaI/netI 0.0229
_diffrn_reflns_limit_h_max 22
_diffrn_reflns_limit_h_min -22
_diffrn_reflns_limit_k_max 16
_diffrn_reflns_limit_k_min -16
_diffrn_reflns_limit_l_max 16
_diffrn_reflns_limit_l_min -15
_diffrn_reflns_number 12409
_diffrn_reflns_theta_full 25.00
_diffrn_reflns_theta_max 28.48
_diffrn_reflns_theta_min 2.15
_exptl_absorpt_coefficient_mu 0.871
_exptl_absorpt_correction_T_max 0.9743
_exptl_absorpt_correction_T_min 0.9578
_exptl_absorpt_correction_type multi-scan
_exptl_absorpt_process_details SADABS
_exptl_crystal_colour colourless
_exptl_crystal_density_diffrn 1.539
_exptl_crystal_density_method 'not measured'
_exptl_crystal_description block
_exptl_crystal_F_000 1040
_exptl_crystal_size_max 0.05
_exptl_crystal_size_mid 0.04
_exptl_crystal_size_min 0.03
_refine_diff_density_max 0.610
_refine_diff_density_min -0.727
_refine_diff_density_rms 0.074
_refine_ls_extinction_method none
_refine_ls_goodness_of_fit_ref 1.061
_refine_ls_hydrogen_treatment constr
_refine_ls_matrix_type full
_refine_ls_number_parameters 143
_refine_ls_number_reflns 2626
_refine_ls_number_restraints 0
_refine_ls_restrained_S_all 1.061
_refine_ls_R_factor_all 0.0330
_refine_ls_R_factor_gt 0.0277
_refine_ls_shift/su_max 0.001
_refine_ls_shift/su_mean 0.000
_refine_ls_structure_factor_coef Fsqd
_refine_ls_weighting_details 'calc w=1/[\s^2^(Fo^2^)+(0.0233P)^2^+5.4000P] where P=(Fo^2^+2Fc^2^)/3'
_refine_ls_weighting_scheme calc
_refine_ls_wR_factor_gt 0.0625
_refine_ls_wR_factor_ref 0.0653
_reflns_number_gt 2353
_reflns_number_total 2626
_reflns_threshold_expression >2sigma(I)
_cod_data_source_file om400043z_si_002.cif
_cod_data_source_block Pd
_cod_original_sg_symbol_H-M 'c 2/c'
_cod_database_code 4080509

loop_
_symmetry_equiv_pos_as_xyz
'x, y, z'
'-x, y, -z+1/2'
'x+1/2, y+1/2, z'
'-x+1/2, y+1/2, -z+1/2'
'-x, -y, -z'
'x, -y, z-1/2'
'-x+1/2, -y+1/2, -z'
'x+1/2, -y+1/2, z-1/2'

loop_
_atom_site_label
_atom_site_type_symbol
_atom_site_fract_x
_atom_site_fract_y
_atom_site_fract_z
_atom_site_U_iso_or_equiv
_atom_site_adp_type
_atom_site_occupancy
_atom_site_symmetry_multiplicity
_atom_site_calc_flag
_atom_site_refinement_flags
C1 C 0.03502(16) 0.34989(18) 0.4363(2) 0.0298(5) Uani 1 1 d .
C2 C 0.13582(16) 0.33468(17) 0.2971(2) 0.0271(5) Uani 1 1 d .
C3 C 0.15808(16) 0.48734(18) 0.5101(2) 0.0287(5) Uani 1 1 d .
H3A H 0.1830 0.5435 0.5774 0.034 Uiso 1 1 calc R
H3B H 0.1211 0.5224 0.4241 0.034 Uiso 1 1 calc R
C4 C 0.23856(16) 0.42846(18) 0.5179(2) 0.0272(5) Uani 1 1 d .
H4A H 0.2899 0.4796 0.5437 0.033 Uiso 1 1 calc R
H4B H 0.2613 0.3747 0.5879 0.033 Uiso 1 1 calc R
C5 C 0.03199(18) 0.3347(3) 0.6161(2) 0.0459(7) Uani 1 1 d .
H5 H 0.0153 0.3110 0.6752 0.055 Uiso 1 1 calc R
C6 C 0.09638(17) 0.4092(2) 0.6405(2) 0.0388(6) Uani 1 1 d .
H6 H 0.1336 0.4477 0.7191 0.047 Uiso 1 1 calc R
C7 C 0.29086(17) 0.35105(18) 0.3825(2) 0.0305(5) Uani 1 1 d .
H7 H 0.3546 0.3694 0.4395 0.037 Uiso 1 1 calc R
C8 C 0.25371(19) 0.2968(2) 0.2701(2) 0.0381(6) Uani 1 1 d .
H8 H 0.2868 0.2702 0.2330 0.046 Uiso 1 1 calc R
C9 C -0.0574(2) 0.1144(2) 0.3699(3) 0.0718(13) Uani 1 1 d .
H9A H -0.0298 0.1342 0.3196 0.108 Uiso 1 1 calc R
H9B H -0.1115 0.0683 0.3171 0.108 Uiso 1 1 calc R
H9C H -0.0111 0.0764 0.4486 0.108 Uiso 1 1 calc R
C10 C -0.1394(2) 0.1951(4) 0.4908(3) 0.0809(14) Uani 1 1 d .
H10A H -0.0946 0.1597 0.5727 0.121 Uiso 1 1 calc R
H10B H -0.1934 0.1486 0.4392 0.121 Uiso 1 1 calc R
H10C H -0.1599 0.2618 0.5093 0.121 Uiso 1 1 calc R
B1 B -0.0901(2) 0.2200(3) 0.4098(3) 0.0541(11) Uani 1 1 d .
N1 N -0.00558(15) 0.29860(19) 0.4906(2) 0.0399(5) Uani 1 1 d .
N2 N 0.09728(13) 0.41805(16) 0.52814(17) 0.0281(4) Uani 1 1 d .
N3 N 0.21832(13) 0.37472(14) 0.39847(17) 0.0248(4) Uani 1 1 d .
N4 N 0.15950(15) 0.28680(17) 0.21836(19) 0.0356(5) Uani 1 1 d .
Pd1 Pd 0.0000 0.342069(17) 0.2500 0.02371(8) Uani 1 2 d S

loop_
_atom_site_aniso_label
_atom_site_aniso_U_11
_atom_site_aniso_U_22
_atom_site_aniso_U_33
_atom_site_aniso_U_23
_atom_site_aniso_U_13
_atom_site_aniso_U_12
C1 0.0290(11) 0.0255(11) 0.0160(10) 0.0051(8) -0.0006(9) -0.0034(9)
C2 0.0302(11) 0.0146(10) 0.0179(10) -0.0005(8) 0.0003(9) 0.0048(9)
C3 0.0289(12) 0.0235(11) 0.0213(10) -0.0069(9) 0.0052(9) -0.0044(9)
C4 0.0257(11) 0.0256(11) 0.0156(9) -0.0022(8) 0.0011(9) -0.0030(9)
C5 0.0291(13) 0.076(2) 0.0196(11) 0.0154(13) 0.0042(10) 0.0016(14)
C6 0.0274(12) 0.0613(18) 0.0170(11) -0.0024(11) 0.0047(10) 0.0027(12)
C7 0.0292(12) 0.0238(11) 0.0267(11) 0.0025(9) 0.0069(10) 0.0041(9)
C8 0.0365(14) 0.0349(14) 0.0299(13) -0.0031(10) 0.0089(11) 0.0123(11)
C9 0.056(2) 0.0324(16) 0.056(2) 0.0262(14) -0.0173(16) -0.0124(14)
C10 0.051(2) 0.107(3) 0.0461(19) 0.044(2) 0.0004(15) -0.035(2)
B1 0.0427(18) 0.050(2) 0.0310(16) 0.0243(14) -0.0062(14) -0.0185(15)
N1 0.0347(11) 0.0454(13) 0.0194(9) 0.0127(9) 0.0010(9) -0.0076(10)
N2 0.0260(10) 0.0313(10) 0.0146(8) -0.0024(7) 0.0026(7) -0.0011(8)
N3 0.0272(9) 0.0160(8) 0.0189(9) 0.0009(7) 0.0040(8) 0.0030(7)
N4 0.0327(11) 0.0301(11) 0.0244(10) -0.0067(8) 0.0021(9) 0.0112(9)
Pd1 0.02679(13) 0.01276(11) 0.01324(11) 0.000 -0.00160(9) 0.000

loop_
_atom_type_symbol
_atom_type_description
_atom_type_scat_dispersion_real
_atom_type_scat_dispersion_imag
_atom_type_scat_source
C C 0.0033 0.0016 'International Tables Vol C Tables 4.2.6.8 and 6.1.1.4'
H H 0.0000 0.0000 'International Tables Vol C Tables 4.2.6.8 and 6.1.1.4'
B B 0.0013 0.0007 'International Tables Vol C Tables 4.2.6.8 and 6.1.1.4'
N N 0.0061 0.0033 'International Tables Vol C Tables 4.2.6.8 and 6.1.1.4'
Pd Pd -0.9988 1.0072 'International Tables Vol C Tables 4.2.6.8 and 6.1.1.4'

loop_
_geom_angle_atom_site_label_1
_geom_angle_atom_site_label_2
_geom_angle_atom_site_label_3
_geom_angle
_geom_angle_site_symmetry_1
_geom_angle_site_symmetry_3
N1 C1 N2 106.0(2) . .
N1 C1 Pd1 127.41(17) . .
N2 C1 Pd1 126.17(17) . .
N4 C2 N3 104.6(2) . .
N4 C2 Pd1 122.09(16) . .
N3 C2 Pd1 133.22(17) . .
N2 C3 C4 112.71(19) . .
N2 C3 H3A 109.1 . .
C4 C3 H3A 109.1 . .
N2 C3 H3B 109.1 . .
C4 C3 H3B 109.1 . .
H3A C3 H3B 107.8 . .
N3 C4 C3 115.93(18) . .
N3 C4 H4A 108.3 . .
C3 C4 H4A 108.3 . .
N3 C4 H4B 108.3 . .
C3 C4 H4B 108.3 . .
H4A C4 H4B 107.4 . .
C6 C5 N1 108.3(2) . .
C6 C5 H5 125.9 . .
N1 C5 H5 125.9 . .
C5 C6 N2 105.9(2) . .
C5 C6 H6 127.0 . .
N2 C6 H6 127.0 . .
C8 C7 N3 106.5(2) . .
C8 C7 H7 126.7 . .
N3 C7 H7 126.7 . .
C7 C8 N4 108.1(2) . .
C7 C8 H8 125.9 . .
N4 C8 H8 125.9 . .
B1 C9 H9A 109.5 . .
B1 C9 H9B 109.5 . .
H9A C9 H9B 109.5 . .
B1 C9 H9C 109.5 . .
H9A C9 H9C 109.5 . .
H9B C9 H9C 109.5 . .
B1 C10 H10A 109.5 . .
B1 C10 H10B 109.5 . .
H10A C10 H10B 109.5 . .
B1 C10 H10C 109.5 . .
H10A C10 H10C 109.5 . .
H10B C10 H10C 109.5 . .
N1 B1 N4 103.2(2) . 2
N1 B1 C9 111.1(3) . .
N4 B1 C9 109.4(3) 2 .
N1 B1 C10 109.4(3) . .
N4 B1 C10 110.0(3) 2 .
C9 B1 C10 113.2(3) . .
C1 N1 C5 109.3(2) . .
C1 N1 B1 121.8(2) . .
C5 N1 B1 128.6(2) . .
C1 N2 C6 110.5(2) . .
C1 N2 C3 123.88(19) . .
C6 N2 C3 125.6(2) . .
C2 N3 C7 110.60(19) . .
C2 N3 C4 130.2(2) . .
C7 N3 C4 119.03(19) . .
C2 N4 C8 110.1(2) . .
C2 N4 B1 125.3(2) . 2
C8 N4 B1 124.4(2) . 2
C1 Pd1 C1 174.40(13) 2 .
C1 Pd1 C2 85.95(9) 2 .
C1 Pd1 C2 94.31(9) . .
C1 Pd1 C2 94.31(9) 2 2
C1 Pd1 C2 85.95(9) . 2
C2 Pd1 C2 174.82(12) . 2

loop_
_geom_bond_atom_site_label_1
_geom_bond_atom_site_label_2
_geom_bond_distance
_geom_bond_site_symmetry_2
C1 N1 1.346(3) .
C1 N2 1.356(3) .
C1 Pd1 2.015(2) .
C2 N4 1.361(3) .
C2 N3 1.375(3) .
C2 Pd1 2.057(2) .
C3 N2 1.454(3) .
C3 C4 1.510(3) .
C3 H3A 0.9900 .
C3 H3B 0.9900 .
C4 N3 1.468(3) .
C4 H4A 0.9900 .
C4 H4B 0.9900 .
C5 C6 1.346(4) .
C5 N1 1.381(4) .
C5 H5 0.9500 .
C6 N2 1.380(3) .
C6 H6 0.9500 .
C7 C8 1.346(3) .
C7 N3 1.377(3) .
C7 H7 0.9500 .
C8 N4 1.375(3) .
C8 H8 0.9500 .
C9 B1 1.611(6) .
C9 H9A 0.9800 .
C9 H9B 0.9800 .
C9 H9C 0.9800 .
C10 B1 1.628(5) .
C10 H10A 0.9800 .
C10 H10B 0.9800 .
C10 H10C 0.9800 .
B1 N1 1.579(4) .
B1 N4 1.601(3) 2
N4 B1 1.601(3) 2
Pd1 C1 2.015(2) 2
Pd1 C2 2.057(2) 2

loop_
_geom_torsion_atom_site_label_1
_geom_torsion_atom_site_label_2
_geom_torsion_atom_site_label_3
_geom_torsion_atom_site_label_4
_geom_torsion
_geom_torsion_site_symmetry_1
_geom_torsion_site_symmetry_4
N2 C3 C4 N3 82.7(2) . .
N1 C5 C6 N2 0.1(3) . .
N3 C7 C8 N4 -0.4(3) . .
N2 C1 N1 C5 -0.3(3) . .
Pd1 C1 N1 C5 -173.2(2) . .
N2 C1 N1 B1 173.7(3) . .
Pd1 C1 N1 B1 0.9(4) . .
C6 C5 N1 C1 0.1(3) . .
C6 C5 N1 B1 -173.4(3) . .
N4 B1 N1 C1 -48.6(4) 2 .
C9 B1 N1 C1 68.5(3) . .
C10 B1 N1 C1 -165.7(3) . .
N4 B1 N1 C5 124.2(3) 2 .
C9 B1 N1 C5 -118.7(3) . .
C10 B1 N1 C5 7.0(4) . .
N1 C1 N2 C6 0.4(3) . .
Pd1 C1 N2 C6 173.38(18) . .
N1 C1 N2 C3 178.4(2) . .
Pd1 C1 N2 C3 -8.6(3) . .
C5 C6 N2 C1 -0.3(3) . .
C5 C6 N2 C3 -178.3(2) . .
C4 C3 N2 C1 -75.4(3) . .
C4 C3 N2 C6 102.3(3) . .
N4 C2 N3 C7 -0.5(2) . .
Pd1 C2 N3 C7 -177.46(17) . .
N4 C2 N3 C4 -175.5(2) . .
Pd1 C2 N3 C4 7.5(4) . .
C8 C7 N3 C2 0.5(3) . .
C8 C7 N3 C4 176.2(2) . .
C3 C4 N3 C2 -27.1(3) . .
C3 C4 N3 C7 158.2(2) . .
N3 C2 N4 C8 0.2(3) . .
Pd1 C2 N4 C8 177.62(17) . .
N3 C2 N4 B1 175.5(2) . 2
Pd1 C2 N4 B1 -7.1(3) . 2
C7 C8 N4 C2 0.1(3) . .
C7 C8 N4 B1 -175.2(3) . 2
N1 C1 Pd1 C1 129.9(2) . 2
N2 C1 Pd1 C1 -41.6(2) . 2
N1 C1 Pd1 C2 -137.7(2) . .
N2 C1 Pd1 C2 50.8(2) . .
N1 C1 Pd1 C2 37.1(2) . 2
N2 C1 Pd1 C2 -134.4(2) . 2
N4 C2 Pd1 C1 -32.65(19) . 2
N3 C2 Pd1 C1 143.9(2) . 2
N4 C2 Pd1 C1 152.96(19) . .
N3 C2 Pd1 C1 -30.5(2) . .
N4 C2 Pd1 C2 60.35(18) . 2
N3 C2 Pd1 C2 -123.1(2) . 2
